data_2010454
loop_
_publ_author_name
'Gueneau, C.'
'Servant, C.'
'd'Yvoire, F.'
'Rodier, N.'

_publ_section_title
;
FeAl~3~Si~2~
;
_journal_name_full 'Acta Crystallographica Section C'
_journal_page_first 177
_journal_page_last 179
_journal_volume 51
_journal_year 1995
_chemical_formula_sum 'Al2.7 Fe Si2.3'
_chemical_formula_weight 193.28
_space_group_IT_number 140
_space_group_name_Hall '-I 4 2c'
_space_group_name_H-M_alt 'I 4/m c m'
_symmetry_cell_setting tetragonal
_symmetry_space_group_name_Hall '-I 4 2c'
_symmetry_space_group_name_H-M 'I 4/m c m'
_cell_angle_alpha 90
_cell_angle_beta 90
_cell_angle_gamma 90
_cell_formula_units_Z 4
_cell_length_a 6.0610(10)
_cell_length_b 6.0610(10)
_cell_length_c 9.5250(10)
_cell_measurement_temperature 294
_cell_volume 349.90(10)
_exptl_crystal_density_diffrn 3.67
_refine_ls_R_factor_obs 0.014
_refine_ls_wR_factor_obs 0.020
_cod_depositor_comments
;

Added _atom_site_occupancy to
the atoms loop to complete the structure as from the reference 

Luca Lutterotti  3/5/2013
;
_cod_original_formula_sum 'Fe Al2.7 Si2.3'
_cod_database_code 2010454

loop_
_symmetry_equiv_pos_as_xyz
x,y,z
x,y,-z
y,-x,-z
-y,x,-z
x,-y,1/2+z
-x,y,1/2+z
-y,-x,1/2+z
y,x,1/2+z
-x,-y,-z
-x,-y,z
-y,x,z
y,-x,z
-x,y,1/2-z
x,-y,1/2-z
y,x,1/2-z
-y,-x,1/2-z
1/2+x,1/2+y,1/2+z
1/2+x,1/2+y,1/2-z
1/2+y,1/2-x,1/2-z
1/2-y,1/2+x,1/2-z
1/2+x,1/2-y,z
1/2-x,1/2+y,z
1/2-y,1/2-x,z
1/2+y,1/2+x,z
1/2-x,1/2-y,1/2-z
1/2-x,1/2-y,1/2+z
1/2-y,1/2+x,1/2+z
1/2+y,1/2-x,1/2+z
1/2-x,1/2+y,-z
1/2+x,1/2-y,-z
1/2+y,1/2+x,-z
1/2-y,1/2-x,-z

loop_
_atom_site_label
_atom_site_fract_x
_atom_site_fract_y
_atom_site_fract_z
_atom_site_occupancy
Fe .00 .00 .25 1
Al .00 .00 .00 1
Al(M) .15216(8) .65216(8) .14546(7) 0.425
Si(M) .15216(8) .65216(8) .14546(7) 0.575

loop_
_geom_bond_atom_site_label_1
_geom_bond_atom_site_label_2
_geom_bond_site_symmetry_1
_geom_bond_site_symmetry_2
_geom_bond_distance
_geom_bond_publ_flag
Fe Al . . 2.381 yes
Fe M . 1_545 2.5074(4) yes
Al Fe . . 2.381 yes
Al M . 1_545 2.6861(5) yes
M Fe . 1_565 2.5074(4) yes
M Al . 1_565 2.6861(5) yes
M M . 13 2.7144(7) yes
M M . 25_565 2.6037(8) yes
M M . 10_565 2.6086(5) yes
M M . 2 2.7710(9) yes
